data_2101710
loop_
_publ_author_name
'Marsh, R. E.'

_publ_section_title
;
 The perils of <i>Cc</i> revisited
;
_journal_issue 2
_journal_name_full 'Acta Crystallographica Section B'
_journal_page_first 317
_journal_page_last 322
_journal_paper_doi 10.1107/S010876819601381X
_journal_volume 53
_journal_year 1997
_chemical_formula_moiety 'C3 H4 O4 K F'
_chemical_formula_sum 'C3 H4 F K O4'
_space_group_IT_number 15
_symmetry_cell_setting monoclinic
_symmetry_space_group_name_Hall '-C 2yc'
_symmetry_space_group_name_H-M 'C 1 2/c 1'
_audit_creation_method CSD-QUEST3D-V5
_cell_angle_alpha 90
_cell_angle_beta 112.50(10)
_cell_angle_gamma 90
_cell_formula_units_Z 20
_cell_length_a 19.463(3)
_cell_length_b 18.920(3)
_cell_length_c 8.7350(10)
_cell_volume 2972(2)
_cod_data_source_file an0533.cif
_cod_data_source_block CSD_CIF_MIF_BIHHEF01
_cod_depositor_comments
;

  Added moiety chemical formula from Marsh (1997) paper. The summary
  chemical formula is calculated from moiety formula using 'AdHocParser'
  (svn://www.crystallography.net/cod-tools/trunk/Formulae/AdHocParser.yp,
  revision 1441.)

  Removing four atoms which were symmetric equivalents of the atoms from
  the asymmetric unit.

  Andrius Merkys
  2013-11-06
;
_cod_original_sg_symbol_H-M 'C 2/c'
_cod_database_code 2101710

loop_
_symmetry_equiv_pos_as_xyz
x,y,z
-x,y,1/2-z
1/2+x,1/2+y,z
1/2-x,1/2+y,1/2-z
-x,-y,-z
x,-y,-1/2+z
-1/2-x,-1/2-y,-z
-1/2+x,-1/2-y,-1/2+z

loop_
_atom_site_label
_atom_site_fract_x
_atom_site_fract_y
_atom_site_fract_z
_atom_site_type_symbol
K1 -.1987 .5011 .2641 K
K2 -.3990 .5121 -.0790 K
K3 .0 .4884 .25 K
F1 -.2956 .6020 .0938 F
F2 -.1034 .3982 .2491 F
F3 .0 .8964 .25 F
C1 -.2888 .3657 -.0492 C
C2 -.2884 .3236 .0998 C
C3 -.3036 .3642 .2312 C
C4 -.0929 .3630 -.0982 C
C5 -.1052 .3212 -.2536 C
C6 -.1086 .3647 -.4042 C
C7 -.0068 .1368 .3926 C
C8 .0 .1792 .25 C
O1 -.3100 .3296 -.1833 O
O2 -.2678 .4278 -.0378 O
O3 -.3314 .4240 .2113 O
O4 -.2842 .3285 .3676 O
O5 -.1152 .3298 .0028 O
O6 -.0640 .4216 -.0716 O
O7 -.1312 .4261 -.4280 O
O8 -.0874 .3276 -.5022 O
O9 .0164 .1710 .5257 O
O10 -.0342 .0785 .3700 O
H1 -.2348 .2998 .1569 H
H2 -.3296 .2832 .0552 H
H3 -.1572 .2932 -.2862 H
H4 -.0603 .2838 -.2260 H
H5 .0488 .2122 .3006 H

loop_
_atom_type_symbol
C
H
F
K
O
